data_7225313
loop_
_publ_author_name
'Sidelnikov, A. A.'
'Chizhik, S. A.'
'Zakharov, B. A.'
'Chupakhin, A. P.'
'Boldyreva, E. V.'

_publ_section_title
;
 The effect of thermal expansion on photoisomerisation in the crystals of
 [Co(NH3)5NO2]Cl(NO3): different strain origins -- different outcomes
;
_journal_issue 38
_journal_name_full CrystEngComm
_journal_page_first 7276
_journal_paper_doi 10.1039/C6CE00840B
_journal_volume 18
_journal_year 2016
_chemical_formula_moiety 'Co H15 N6 O2, N O3, Cl'
_chemical_formula_sum 'Cl Co H15 N7 O5'
_chemical_formula_weight 287.57
_chemical_name_common nitro-pentaammine-Co(III)-chloride-nitrate
_chemical_name_systematic nitro-pentaammine-Co(III)-chloride-nitrate
_space_group_crystal_system orthorhombic
_space_group_IT_number 62
_space_group_name_Hall '-P 2ac 2n'
_space_group_name_H-M_alt 'P n m a'
_symmetry_space_group_name_Hall '-P 2ac 2n'
_symmetry_space_group_name_H-M 'P n m a'
_atom_sites_solution_hydrogens geom
_atom_sites_solution_primary direct
_atom_sites_solution_secondary difmap
_audit_creation_method SHELXL-2014/7
_audit_update_record
;
2016-03-25 deposited with the CCDC.
2016-05-20 downloaded from the CCDC.
;
_cell_angle_alpha 90
_cell_angle_beta 90
_cell_angle_gamma 90
_cell_formula_units_Z 4
_cell_length_a 14.815(2)
_cell_length_b 7.2951(11)
_cell_length_c 9.6129(13)
_cell_measurement_reflns_used 10379
_cell_measurement_temperature 303(2)
_cell_measurement_theta_max 29.49
_cell_measurement_theta_min 1.45
_cell_volume 1038.9(3)
_computing_cell_refinement 'X-AREA (Stoe & Cie, 2006)'
_computing_data_collection 'X-AREA (Stoe & Cie, 2006)'
_computing_data_reduction 'X-RED (Stoe & Cie, 2006)'
_computing_structure_refinement 'SHELXL-2014/7 (Sheldrick, 2014)'
_computing_structure_solution 'SHELXS-2014/7 (Sheldrick, 2014)'
_diffrn_ambient_temperature 303(2)
_diffrn_detector_area_resol_mean 6.67
_diffrn_measured_fraction_theta_full 0.998
_diffrn_measured_fraction_theta_max 0.998
_diffrn_measurement_device_type 'STOE IPDS 2'
_diffrn_measurement_method \w-scan
_diffrn_radiation_type MoK\a
_diffrn_radiation_wavelength 0.71073
_diffrn_reflns_av_R_equivalents 0.0431
_diffrn_reflns_av_unetI/netI 0.0221
_diffrn_reflns_Laue_measured_fraction_full 0.998
_diffrn_reflns_Laue_measured_fraction_max 0.998
_diffrn_reflns_limit_h_max 18
_diffrn_reflns_limit_h_min -18
_diffrn_reflns_limit_k_max 8
_diffrn_reflns_limit_k_min -9
_diffrn_reflns_limit_l_max 12
_diffrn_reflns_limit_l_min -12
_diffrn_reflns_number 6985
_diffrn_reflns_point_group_measured_fraction_full 0.998
_diffrn_reflns_point_group_measured_fraction_max 0.998
_diffrn_reflns_theta_full 25.242
_diffrn_reflns_theta_max 26.369
_diffrn_reflns_theta_min 2.526
_exptl_absorpt_coefficient_mu 1.924
_exptl_absorpt_correction_T_max 0.7842
_exptl_absorpt_correction_T_min 0.6619
_exptl_absorpt_correction_type numerical
_exptl_absorpt_process_details X-RED
_exptl_crystal_colour orange
_exptl_crystal_density_diffrn 1.838
_exptl_crystal_description prism
_exptl_crystal_F_000 592
_exptl_crystal_size_max 0.300
_exptl_crystal_size_mid 0.200
_exptl_crystal_size_min 0.150
_refine_diff_density_max 0.307
_refine_diff_density_min -0.386
_refine_diff_density_rms 0.074
_refine_ls_extinction_method none
_refine_ls_goodness_of_fit_ref 1.123
_refine_ls_hydrogen_treatment constr
_refine_ls_matrix_type full
_refine_ls_number_parameters 79
_refine_ls_number_reflns 1143
_refine_ls_number_restraints 0
_refine_ls_restrained_S_all 1.123
_refine_ls_R_factor_all 0.0326
_refine_ls_R_factor_gt 0.0266
_refine_ls_shift/su_max 0.000
_refine_ls_shift/su_mean 0.000
_refine_ls_structure_factor_coef Fsqd
_refine_ls_weighting_details 'w=1/[\s^2^(Fo^2^)+(0.0285P)^2^+0.6148P] where P=(Fo^2^+2Fc^2^)/3'
_refine_ls_weighting_scheme calc
_refine_ls_wR_factor_gt 0.0608
_refine_ls_wR_factor_ref 0.0631
_reflns_Friedel_coverage 0.000
_reflns_number_gt 964
_reflns_number_total 1143
_reflns_threshold_expression 'I > 2\s(I)'
_cod_data_source_file c6ce00840b6.cif
_cod_data_source_block 30C
_cod_depositor_comments 'Adding full bibliography for 7225302--7225322.cif.'
_cod_original_cell_volume 1039.0(3)
_cod_database_code 7225313
_shelx_shelxl_version_number 2014/7
_shelx_space_group_comment
;
The symmetry employed for this shelxl refinement is uniquely defined
by the following loop, which should always be used as a source of
symmetry information in preference to the above space-group names.
They are only intended as comments.
;
_shelx_estimated_absorpt_t_min 0.596
_shelx_estimated_absorpt_t_max 0.761

loop_
_space_group_symop_operation_xyz
'x, y, z'
'-x+1/2, -y, z+1/2'
'x+1/2, -y+1/2, -z+1/2'
'-x, y+1/2, -z'
'-x, -y, -z'
'x-1/2, y, -z-1/2'
'-x-1/2, y-1/2, z-1/2'
'x, -y-1/2, z'

loop_
_atom_site_label
_atom_site_type_symbol
_atom_site_fract_x
_atom_site_fract_y
_atom_site_fract_z
_atom_site_U_iso_or_equiv
_atom_site_adp_type
_atom_site_occupancy
_atom_site_site_symmetry_order
_atom_site_calc_flag
_atom_site_refinement_flags_posn
_atom_site_refinement_flags_adp
_atom_site_refinement_flags_occupancy
Cl1 Cl 0.34802(5) 0.2500 0.51915(8) 0.0292(2) Uani 1 2 d S T P
Co1 Co 0.13304(2) 0.2500 0.79573(4) 0.01856(14) Uani 1 2 d S T P
N1 N 0.12412(16) 0.2500 0.5900(3) 0.0270(6) Uani 1 2 d S T P
H1A H 0.1783 0.2715 0.5535 0.040 Uiso 0.5 1 calc R U P
H1B H 0.0859 0.3371 0.5630 0.040 Uiso 0.5 1 calc R U P
H1C H 0.1042 0.1414 0.5611 0.040 Uiso 0.5 1 calc R U P
N2 N 0.22536(11) 0.0573(3) 0.78141(18) 0.0278(4) Uani 1 1 d . . .
H2A H 0.2119 -0.0171 0.7110 0.042 Uiso 1 1 calc R U .
H2B H 0.2269 -0.0066 0.8602 0.042 Uiso 1 1 calc R U .
H2C H 0.2790 0.1085 0.7665 0.042 Uiso 1 1 calc R U .
N3 N 0.03976(11) 0.0622(3) 0.81346(19) 0.0293(4) Uani 1 1 d . . .
H3A H 0.0282 0.0142 0.7302 0.044 Uiso 1 1 calc R U .
H3B H -0.0103 0.1123 0.8476 0.044 Uiso 1 1 calc R U .
H3C H 0.0589 -0.0256 0.8706 0.044 Uiso 1 1 calc R U .
N4 N 0.14656(16) 0.2500 0.9942(3) 0.0246(6) Uani 1 2 d S T P
N5 N 0.41140(16) 0.2500 1.0001(3) 0.0289(6) Uani 1 2 d S T P
O1 O 0.22300(14) 0.2500 1.0458(2) 0.0398(6) Uani 1 2 d S T P
O2 O 0.07992(15) 0.2500 1.0707(2) 0.0395(6) Uani 1 2 d S T P
O3 O 0.41045(12) 0.1026(2) 0.9350(2) 0.0453(4) Uani 1 1 d . . .
O4 O 0.4124(2) 0.2500 1.1286(3) 0.0550(7) Uani 1 2 d S T P

loop_
_atom_site_aniso_label
_atom_site_aniso_U_11
_atom_site_aniso_U_22
_atom_site_aniso_U_33
_atom_site_aniso_U_23
_atom_site_aniso_U_13
_atom_site_aniso_U_12
Cl1 0.0264(3) 0.0313(4) 0.0298(4) 0.000 0.0031(3) 0.000
Co1 0.01597(19) 0.0211(2) 0.0186(2) 0.000 0.00059(14) 0.000
N1 0.0256(12) 0.0317(14) 0.0237(13) 0.000 -0.0008(11) 0.000
N2 0.0256(8) 0.0291(10) 0.0287(10) 0.0012(8) 0.0030(7) 0.0022(8)
N3 0.0242(8) 0.0334(10) 0.0304(10) -0.0001(8) 0.0011(7) -0.0046(8)
N4 0.0233(12) 0.0254(14) 0.0251(13) 0.000 0.0002(11) 0.000
N5 0.0205(12) 0.0339(15) 0.0323(16) 0.000 -0.0019(11) 0.000
O1 0.0262(11) 0.0639(17) 0.0291(12) 0.000 -0.0060(10) 0.000
O2 0.0318(11) 0.0601(16) 0.0267(12) 0.000 0.0096(10) 0.000
O3 0.0456(10) 0.0361(10) 0.0542(11) -0.0106(9) 0.0062(8) 0.0009(8)
O4 0.0669(18) 0.0643(19) 0.0339(15) 0.000 -0.0145(13) 0.000

loop_
_atom_type_symbol
_atom_type_description
_atom_type_scat_dispersion_real
_atom_type_scat_dispersion_imag
_atom_type_scat_source
Cl Cl 0.1484 0.1585 'International Tables Vol C Tables 4.2.6.8 and 6.1.1.4'
Co Co 0.3494 0.9721 'International Tables Vol C Tables 4.2.6.8 and 6.1.1.4'
H H 0.0000 0.0000 'International Tables Vol C Tables 4.2.6.8 and 6.1.1.4'
N N 0.0061 0.0033 'International Tables Vol C Tables 4.2.6.8 and 6.1.1.4'
O O 0.0106 0.0060 'International Tables Vol C Tables 4.2.6.8 and 6.1.1.4'

loop_
_geom_angle_atom_site_label_1
_geom_angle_atom_site_label_2
_geom_angle_atom_site_label_3
_geom_angle
_geom_angle_site_symmetry_1
_geom_angle_site_symmetry_3
N4 Co1 N3 89.26(7) . 8_565
N4 Co1 N3 89.26(7) . .
N3 Co1 N3 89.08(11) 8_565 .
N4 Co1 N2 89.83(7) . .
N3 Co1 N2 178.58(7) 8_565 .
N3 Co1 N2 89.82(8) . .
N4 Co1 N2 89.83(7) . 8_565
N3 Co1 N2 89.82(8) 8_565 8_565
N3 Co1 N2 178.58(7) . 8_565
N2 Co1 N2 91.27(11) . 8_565
N4 Co1 N1 177.83(10) . .
N3 Co1 N1 92.28(7) 8_565 .
N3 Co1 N1 92.28(7) . .
N2 Co1 N1 88.65(7) . .
N2 Co1 N1 88.65(7) 8_565 .
Co1 N1 H1A 109.5 . .
Co1 N1 H1B 109.5 . .
H1A N1 H1B 109.5 . .
Co1 N1 H1C 109.5 . .
H1A N1 H1C 109.5 . .
H1B N1 H1C 109.5 . .
Co1 N2 H2A 109.5 . .
Co1 N2 H2B 109.5 . .
H2A N2 H2B 109.5 . .
Co1 N2 H2C 109.5 . .
H2A N2 H2C 109.5 . .
H2B N2 H2C 109.5 . .
Co1 N3 H3A 109.5 . .
Co1 N3 H3B 109.5 . .
H3A N3 H3B 109.5 . .
Co1 N3 H3C 109.5 . .
H3A N3 H3C 109.5 . .
H3B N3 H3C 109.5 . .
O2 N4 O1 119.7(3) . .
O2 N4 Co1 120.7(2) . .
O1 N4 Co1 119.63(19) . .
O4 N5 O3 120.22(14) . 8_565
O4 N5 O3 120.22(14) . .
O3 N5 O3 119.6(3) 8_565 .

loop_
_geom_bond_atom_site_label_1
_geom_bond_atom_site_label_2
_geom_bond_distance
_geom_bond_site_symmetry_2
Co1 N4 1.919(3) .
Co1 N3 1.9535(18) 8_565
Co1 N3 1.9535(18) .
Co1 N2 1.9659(17) .
Co1 N2 1.9659(17) 8_565
Co1 N1 1.982(3) .
N1 H1A 0.8900 .
N1 H1B 0.8900 .
N1 H1C 0.8900 .
N2 H2A 0.8900 .
N2 H2B 0.8900 .
N2 H2C 0.8900 .
N3 H3A 0.8900 .
N3 H3B 0.8900 .
N3 H3C 0.8900 .
N4 O2 1.231(3) .
N4 O1 1.236(3) .
N5 O4 1.235(4) .
N5 O3 1.244(2) 8_565
N5 O3 1.244(2) .

loop_
_geom_hbond_atom_site_label_D
_geom_hbond_atom_site_label_H
_geom_hbond_atom_site_label_A
_geom_hbond_distance_DH
_geom_hbond_distance_HA
_geom_hbond_distance_DA
_geom_hbond_angle_DHA
_geom_hbond_site_symmetry_A
N1 H1C O3 0.89 2.88 3.352(3) 114.5 6_557
N1 H1C O3 0.89 2.16 3.016(2) 160.0 2_554
N1 H1B O3 0.89 2.30 3.016(2) 138.1 7_665
N1 H1A Cl1 0.89 2.54 3.386(3) 158.9 .
N2 H2C Cl1 0.89 2.79 3.4109(19) 128.4 .
N2 H2B Cl1 0.89 2.59 3.3811(19) 148.1 2
N2 H2A O1 0.89 2.52 3.277(2) 143.6 2_554
N2 H2C O3 0.89 2.53 3.132(3) 125.2 .
N3 H3C Cl1 0.89 2.57 3.444(2) 166.1 2
N3 H3B Cl1 0.89 2.66 3.5407(19) 172.8 3_456
N3 H3A O3 0.89 2.45 3.076(3) 128.1 6_557
N3 H3C O2 0.89 2.69 3.093(2) 108.9 4_547
N3 H3A O4 0.89 2.33 2.974(3) 129.0 2_554
